data_7701531
loop_
_publ_author_name
'Gusev, Alexey'
'Nemec, Ivan'
'Herchel, Radovan'
'Riush, Irina'
'Titi\<s, J\'an'
'Bo\<ca, Roman'
'Lyssenko, Konstantin'
'Kiskin, Mikhail'
'Eremenko, Igor'
'Linert, Wolfgang'

_publ_section_title
;
 Structural and magnetic characterization of Ni(ii), Co(ii), and Fe(ii)
 binuclear complexes on a bis(pyridyl-triazolyl)alkane basis.
;
_journal_issue 28
_journal_name_full 'Dalton transactions (Cambridge, England : 2003)'
_journal_page_first 10526
_journal_page_last 10536
_journal_paper_doi 10.1039/c9dt01391a
_journal_volume 48
_journal_year 2019
_chemical_formula_sum 'C44 H56 B2 Co2 F8 N16 O10'
_chemical_formula_weight 1260.52
_space_group_crystal_system monoclinic
_space_group_IT_number 14
_space_group_name_Hall '-P 2ybc'
_space_group_name_H-M_alt 'P 1 21/c 1'
_atom_sites_solution_hydrogens mixed
_audit_creation_method SHELXL-2014/7
_audit_update_record
;
2019-05-09 deposited with the CCDC.	2019-06-06 downloaded from the CCDC.
;
_cell_angle_alpha 90
_cell_angle_beta 125.500(18)
_cell_angle_gamma 90
_cell_formula_units_Z 2
_cell_length_a 14.538(5)
_cell_length_b 12.883(5)
_cell_length_c 18.054(4)
_cell_measurement_reflns_used 9633
_cell_measurement_temperature 150(2)
_cell_measurement_theta_max 26.684
_cell_measurement_theta_min 2.962
_cell_volume 2752.8(17)
_computing_cell_refinement 'CrysAlis RED, Oxford Diffraction Ltd.'
_computing_data_collection 'CrysAlis CCD, Oxford Diffraction Ltd.'
_computing_data_reduction 'CrysAlis RED, Oxford Diffraction Ltd.'
_computing_molecular_graphics 'MERCURY (Macrae et al., 2006)'
_computing_publication_material ' enCIFer (Allen et al., 2004)'
_computing_structure_refinement 'SHELXL97 (Sheldrick, 2014)'
_computing_structure_solution 'SHELXS97 (Sheldrick, 2014)'
_diffrn_ambient_temperature 150(2)
_diffrn_measured_fraction_theta_full 0.997
_diffrn_measured_fraction_theta_max 0.997
_diffrn_measurement_device_type 'Xcalibur, Sapphire2, large Be window'
_diffrn_radiation_type MoK\a
_diffrn_radiation_wavelength 0.71073
_diffrn_reflns_av_R_equivalents 0.0217
_diffrn_reflns_av_unetI/netI 0.0201
_diffrn_reflns_Laue_measured_fraction_full 0.997
_diffrn_reflns_Laue_measured_fraction_max 0.997
_diffrn_reflns_limit_h_max 17
_diffrn_reflns_limit_h_min -17
_diffrn_reflns_limit_k_max 15
_diffrn_reflns_limit_k_min -11
_diffrn_reflns_limit_l_max 21
_diffrn_reflns_limit_l_min -21
_diffrn_reflns_number 16883
_diffrn_reflns_point_group_measured_fraction_full 0.997
_diffrn_reflns_point_group_measured_fraction_max 0.997
_diffrn_reflns_theta_full 24.999
_diffrn_reflns_theta_max 24.999
_diffrn_reflns_theta_min 3.163
_exptl_absorpt_coefficient_mu 0.699
_exptl_absorpt_correction_T_max 1.00000
_exptl_absorpt_correction_T_min 0.91224
_exptl_absorpt_correction_type multi-scan
_exptl_absorpt_process_details
;
CrysAlis RED, Oxford Diffraction Ltd.,
Version 1.171.33.52 (release 06-11-2009 CrysAlis171 .NET)
(compiled Nov  6 2009,16:24:50)
Empirical absorption correction using spherical harmonics,
 implemented in SCALE3 ABSPACK scaling algorithm.
;
_exptl_crystal_colour brown
_exptl_crystal_density_diffrn 1.521
_exptl_crystal_description prism
_exptl_crystal_F_000 1296
_exptl_crystal_size_max 0.30
_exptl_crystal_size_mid 0.24
_exptl_crystal_size_min 0.22
_refine_diff_density_max 0.713
_refine_diff_density_min -0.577
_refine_diff_density_rms 0.049
_refine_ls_extinction_method none
_refine_ls_goodness_of_fit_ref 1.053
_refine_ls_hydrogen_treatment mixed
_refine_ls_matrix_type full
_refine_ls_number_parameters 397
_refine_ls_number_reflns 4835
_refine_ls_number_restraints 7
_refine_ls_restrained_S_all 1.056
_refine_ls_R_factor_all 0.0339
_refine_ls_R_factor_gt 0.0278
_refine_ls_shift/su_max 0.001
_refine_ls_shift/su_mean 0.000
_refine_ls_structure_factor_coef Fsqd
_refine_ls_weighting_details 'w=1/[\s^2^(Fo^2^)+(0.0453P)^2^+0.6342P] where P=(Fo^2^+2Fc^2^)/3'
_refine_ls_weighting_scheme calc
_refine_ls_wR_factor_gt 0.0730
_refine_ls_wR_factor_ref 0.0746
_reflns_Friedel_coverage 0.000
_reflns_number_gt 4106
_reflns_number_total 4835
_reflns_threshold_expression 'I > 2\s(I)'
_cod_data_source_file c9dt01391a2.cif
_cod_data_source_block 5b
_cod_original_cell_volume 2752.8(16)
_cod_original_sg_symbol_H-M 'P 21/c'
_cod_database_code 7701531
_shelx_shelxl_version_number 2014/7
_shelx_space_group_comment
;
The symmetry employed for this shelxl refinement is uniquely defined
by the following loop, which should always be used as a source of
symmetry information in preference to the above space-group names.
They are only intended as comments.
;

loop_
_space_group_symop_operation_xyz
'x, y, z'
'-x, y+1/2, -z+1/2'
'-x, -y, -z'
'x, -y-1/2, z-1/2'

loop_
_atom_site_label
_atom_site_type_symbol
_atom_site_fract_x
_atom_site_fract_y
_atom_site_fract_z
_atom_site_U_iso_or_equiv
_atom_site_adp_type
_atom_site_occupancy
_atom_site_site_symmetry_order
_atom_site_calc_flag
_atom_site_refinement_flags_posn
_atom_site_refinement_flags_adp
_atom_site_refinement_flags_occupancy
_atom_site_disorder_assembly
_atom_site_disorder_group
Co1 Co 0.59065(2) 0.67872(2) 0.48245(2) 0.01585(8) Uani 1 1 d . . . . .
O1 O 0.45753(10) 0.57086(9) 0.40264(8) 0.0192(3) Uani 1 1 d . . . . .
O2 O 0.61741(9) 0.57260(9) 0.58241(8) 0.0194(3) Uani 1 1 d . . . . .
N1 N 0.69852(12) 0.60166(11) 0.45544(10) 0.0189(3) Uani 1 1 d . . . . .
N2 N 0.80716(13) 0.52506(12) 0.42723(11) 0.0258(3) Uani 1 1 d . . . . .
H1N2 H 0.8578 0.4821 0.4327 0.031 Uiso 1 1 calc R U . . .
N3 N 0.74840(13) 0.59462(12) 0.35833(10) 0.0256(3) Uani 1 1 d . . . . .
N4 N 0.55168(11) 0.75897(11) 0.36423(9) 0.0179(3) Uani 1 1 d . . . . .
N5 N 0.49953(12) 0.78092(11) 0.51169(9) 0.0189(3) Uani 1 1 d . . . . .
N6 N 0.40951(12) 0.88694(12) 0.54190(11) 0.0253(3) Uani 1 1 d . . . . .
H1N6 H 0.3542 0.9147 0.5418 0.030 Uiso 1 1 calc R U . . .
N7 N 0.51616(13) 0.92596(12) 0.58841(10) 0.0252(3) Uani 1 1 d . . . . .
N8 N 0.71859(12) 0.78964(11) 0.57009(9) 0.0181(3) Uani 1 1 d . . . . .
C1 C 0.83537(15) 0.47146(14) 0.57305(13) 0.0260(4) Uani 1 1 d . . . . .
H1A H 0.7858 0.4730 0.5941 0.031 Uiso 1 1 calc R U . . .
H1B H 0.9064 0.5077 0.6193 0.031 Uiso 1 1 calc R U . . .
C2 C 0.77888(14) 0.52960(13) 0.48570(12) 0.0209(4) Uani 1 1 d . . . . .
C3 C 0.68446(14) 0.63964(13) 0.37877(12) 0.0186(4) Uani 1 1 d . . . . .
C4 C 0.60740(14) 0.72653(13) 0.32921(11) 0.0190(4) Uani 1 1 d . . . . .
C5 C 0.59630(15) 0.77489(15) 0.25629(12) 0.0258(4) Uani 1 1 d . . . . .
H5 H 0.6354 0.7495 0.2323 0.031 Uiso 1 1 calc R U . . .
C6 C 0.52716(17) 0.86090(16) 0.21877(13) 0.0306(4) Uani 1 1 d . . . . .
H6 H 0.5193 0.8965 0.1693 0.037 Uiso 1 1 calc R U . . .
C7 C 0.46982(17) 0.89452(15) 0.25377(13) 0.0302(4) Uani 1 1 d . . . . .
H7 H 0.4216 0.9533 0.2287 0.036 Uiso 1 1 calc R U . . .
C8 C 0.48359(15) 0.84137(14) 0.32588(12) 0.0238(4) Uani 1 1 d . . . . .
H8 H 0.4430 0.8642 0.3493 0.029 Uiso 1 1 calc R U . . .
C9 C 0.82554(15) 0.79287(14) 0.59501(12) 0.0225(4) Uani 1 1 d . . . . .
H9 H 0.8507 0.7392 0.5747 0.027 Uiso 1 1 calc R U . . .
C10 C 0.90013(16) 0.87047(15) 0.64860(13) 0.0272(4) Uani 1 1 d . . . . .
H10 H 0.9747 0.8706 0.6641 0.033 Uiso 1 1 calc R U . . .
C11 C 0.86501(16) 0.94815(15) 0.67953(13) 0.0285(4) Uani 1 1 d . . . . .
H11 H 0.9152 1.0023 0.7168 0.034 Uiso 1 1 calc R U . . .
C12 C 0.75581(16) 0.94598(14) 0.65548(13) 0.0262(4) Uani 1 1 d . . . . .
H12 H 0.7299 0.9980 0.6765 0.031 Uiso 1 1 calc R U . . .
C13 C 0.68545(14) 0.86688(13) 0.60039(11) 0.0196(4) Uani 1 1 d . . . . .
C14 C 0.56676(14) 0.85973(13) 0.56779(11) 0.0187(4) Uani 1 1 d . . . . .
C15 C 0.39956(15) 0.80105(14) 0.49633(12) 0.0212(4) Uani 1 1 d . . . . .
C16 C 0.29350(15) 0.74025(15) 0.43916(13) 0.0276(4) Uani 1 1 d . . . . .
H16A H 0.3096 0.6763 0.4182 0.033 Uiso 1 1 calc R U . . .
H16B H 0.2381 0.7816 0.3847 0.033 Uiso 1 1 calc R U . . .
C17 C 0.24088(16) 0.71022(14) 0.48919(13) 0.0268(4) Uani 1 1 d . . . . .
H17A H 0.2980 0.6730 0.5459 0.032 Uiso 1 1 calc R U . . .
H17B H 0.2198 0.7742 0.5064 0.032 Uiso 1 1 calc R U . . .
C18 C 0.13688(15) 0.64189(14) 0.43227(14) 0.0281(4) Uani 1 1 d . . . . .
H18A H 0.0885 0.6706 0.3699 0.034 Uiso 1 1 calc R U . . .
H18B H 0.0931 0.6441 0.4585 0.034 Uiso 1 1 calc R U . . .
C20 C 0.45356(14) 0.49916(12) 0.44804(11) 0.0156(3) Uani 1 1 d . . . . .
F1A F 0.05209(13) 0.88559(17) 0.08406(14) 0.0438(5) Uani 0.957(6) 1 d . . P A 1
F2A F 0.22204(19) 0.86500(18) 0.21880(16) 0.0450(5) Uani 0.957(6) 1 d . . P A 1
F3A F 0.0597(2) 0.83611(17) 0.20771(17) 0.0450(5) Uani 0.957(6) 1 d . . P A 1
F4A F 0.11397(19) 0.72413(11) 0.14358(15) 0.0460(5) Uani 0.957(6) 1 d D . P A 1
B1 B 0.11297(18) 0.82722(17) 0.16466(16) 0.0274(5) Uani 1 1 d . . . . .
O1S O 0.04307(13) 0.58477(13) 0.91069(11) 0.0501(4) Uani 1 1 d . . . . .
C1S C -0.04564(16) 0.62796(15) 0.88031(14) 0.0299(4) Uani 1 1 d . . . . .
C2S C -0.08381(19) 0.65548(19) 0.93847(15) 0.0421(5) Uani 1 1 d . . . . .
H2S1 H -0.0362 0.6199 0.9972 0.063 Uiso 1 1 calc R U . . .
H2S2 H -0.1626 0.6339 0.9082 0.063 Uiso 1 1 calc R U . . .
H2S3 H -0.0778 0.7307 0.9483 0.063 Uiso 1 1 calc R U . . .
C3S C -0.1201(2) 0.6611(2) 0.78348(15) 0.0482(6) Uani 1 1 d . . . . .
H3S1 H -0.0784 0.6563 0.7562 0.072 Uiso 1 1 calc R U . . .
H3S2 H -0.1443 0.7329 0.7802 0.072 Uiso 1 1 calc R U . . .
H3S3 H -0.1865 0.6158 0.7503 0.072 Uiso 1 1 calc R U . . .
O2S O 0.25905(12) 0.98416(12) 0.55825(10) 0.0353(3) Uani 1 1 d D . . . .
O3S O 0.27530(19) 0.56780(18) 0.21108(12) 0.0804(7) Uani 1 1 d D . . . .
F1B F 0.069(3) 0.923(4) 0.112(3) 0.0438(5) Uani 0.043(6) 1 d . . P A 2
F3B F 0.074(6) 0.810(5) 0.203(5) 0.0450(5) Uani 0.043(6) 1 d . . P A 2
F4B F 0.060(4) 0.742(3) 0.101(4) 0.0460(5) Uani 0.043(6) 1 d . . P A 2
F2B F 0.223(5) 0.843(5) 0.239(4) 0.0450(5) Uani 0.043(6) 1 d . . P A 2
H2SA H 0.269(2) 0.965(2) 0.6072(11) 0.054 Uiso 1 1 d D U . . .
H2SB H 0.1918(11) 0.9669(19) 0.5186(13) 0.054 Uiso 1 1 d D U . . .
H3SB H 0.3291(15) 0.570(2) 0.2673(8) 0.054 Uiso 1 1 d D U . . .
H3SA H 0.2296(16) 0.6210(14) 0.1977(15) 0.054 Uiso 1 1 d D U . . .

loop_
_atom_site_aniso_label
_atom_site_aniso_U_11
_atom_site_aniso_U_22
_atom_site_aniso_U_33
_atom_site_aniso_U_23
_atom_site_aniso_U_13
_atom_site_aniso_U_12
Co1 0.01915(13) 0.01453(13) 0.01610(13) -0.00009(9) 0.01151(11) -0.00013(9)
O1 0.0242(6) 0.0178(6) 0.0148(6) 0.0006(5) 0.0109(5) -0.0015(5)
O2 0.0211(6) 0.0193(6) 0.0159(6) -0.0014(5) 0.0096(5) -0.0045(5)
N1 0.0206(7) 0.0166(7) 0.0205(8) -0.0016(6) 0.0124(6) 0.0001(6)
N2 0.0234(8) 0.0247(8) 0.0328(9) -0.0018(7) 0.0183(7) 0.0044(6)
N3 0.0273(8) 0.0266(8) 0.0282(9) -0.0008(7) 0.0191(7) 0.0027(7)
N4 0.0191(7) 0.0176(7) 0.0183(8) -0.0005(6) 0.0116(6) -0.0011(6)
N5 0.0215(7) 0.0192(7) 0.0187(8) -0.0005(6) 0.0132(7) 0.0005(6)
N6 0.0230(8) 0.0264(9) 0.0298(9) -0.0034(7) 0.0171(7) 0.0030(6)
N7 0.0255(8) 0.0241(8) 0.0273(9) -0.0027(7) 0.0161(7) 0.0018(6)
N8 0.0205(7) 0.0184(7) 0.0162(7) 0.0012(6) 0.0110(6) 0.0002(6)
C1 0.0222(9) 0.0246(10) 0.0272(10) 0.0001(8) 0.0120(8) 0.0010(8)
C2 0.0189(9) 0.0186(9) 0.0248(10) -0.0061(7) 0.0125(8) -0.0029(7)
C3 0.0200(8) 0.0192(8) 0.0198(9) -0.0046(7) 0.0134(8) -0.0040(7)
C4 0.0192(8) 0.0200(9) 0.0186(9) -0.0055(7) 0.0114(7) -0.0063(7)
C5 0.0277(10) 0.0327(10) 0.0227(10) -0.0019(8) 0.0178(9) -0.0040(8)
C6 0.0332(10) 0.0356(11) 0.0224(10) 0.0082(8) 0.0158(9) -0.0023(9)
C7 0.0321(10) 0.0273(10) 0.0289(11) 0.0107(8) 0.0163(9) 0.0070(8)
C8 0.0251(9) 0.0232(9) 0.0249(10) 0.0036(7) 0.0155(8) 0.0043(7)
C9 0.0220(9) 0.0231(9) 0.0240(10) -0.0010(7) 0.0142(8) 0.0008(7)
C10 0.0221(9) 0.0285(10) 0.0292(11) -0.0007(8) 0.0138(9) -0.0030(8)
C11 0.0284(10) 0.0260(10) 0.0266(11) -0.0060(8) 0.0134(9) -0.0077(8)
C12 0.0311(10) 0.0214(9) 0.0269(10) -0.0049(8) 0.0173(9) -0.0015(8)
C13 0.0245(9) 0.0181(9) 0.0175(9) 0.0023(7) 0.0130(8) 0.0016(7)
C14 0.0235(9) 0.0163(8) 0.0173(9) -0.0002(7) 0.0125(8) 0.0015(7)
C15 0.0242(9) 0.0227(9) 0.0201(9) 0.0021(7) 0.0148(8) 0.0034(7)
C16 0.0236(9) 0.0312(11) 0.0277(11) -0.0027(8) 0.0147(9) -0.0004(8)
C17 0.0285(10) 0.0234(10) 0.0315(11) -0.0014(8) 0.0192(9) 0.0028(8)
C18 0.0231(9) 0.0254(10) 0.0358(11) 0.0053(8) 0.0171(9) 0.0058(8)
C20 0.0194(8) 0.0148(9) 0.0167(9) -0.0010(6) 0.0128(8) 0.0031(7)
F1A 0.0336(8) 0.0494(11) 0.0441(11) 0.0112(8) 0.0201(8) -0.0073(7)
F2A 0.0286(6) 0.0499(13) 0.0484(13) -0.0129(9) 0.0178(8) -0.0128(8)
F3A 0.0553(11) 0.0451(13) 0.0571(9) -0.0129(9) 0.0454(8) -0.0118(9)
F4A 0.0397(12) 0.0326(7) 0.0550(13) -0.0152(7) 0.0213(11) -0.0011(7)
B1 0.0241(11) 0.0255(11) 0.0330(13) -0.0049(9) 0.0167(10) -0.0051(9)
O1S 0.0417(9) 0.0573(10) 0.0411(9) 0.0046(8) 0.0183(8) 0.0199(8)
C1S 0.0283(10) 0.0271(10) 0.0307(11) -0.0016(8) 0.0150(9) -0.0037(8)
C2S 0.0394(12) 0.0518(14) 0.0370(13) -0.0046(10) 0.0233(11) -0.0062(10)
C3S 0.0372(12) 0.0708(17) 0.0348(13) 0.0104(12) 0.0198(11) 0.0072(11)
O2S 0.0269(7) 0.0453(9) 0.0320(8) -0.0061(7) 0.0161(7) 0.0078(7)
O3S 0.0841(15) 0.0900(15) 0.0264(10) 0.0011(10) 0.0088(10) 0.0506(12)
F1B 0.0336(8) 0.0494(11) 0.0441(11) 0.0112(8) 0.0201(8) -0.0073(7)
F3B 0.0553(11) 0.0451(13) 0.0571(9) -0.0129(9) 0.0454(8) -0.0118(9)
F4B 0.0397(12) 0.0326(7) 0.0550(13) -0.0152(7) 0.0213(11) -0.0011(7)
F2B 0.0286(6) 0.0499(13) 0.0484(13) -0.0129(9) 0.0178(8) -0.0128(8)

loop_
_atom_type_symbol
_atom_type_description
_atom_type_scat_dispersion_real
_atom_type_scat_dispersion_imag
_atom_type_scat_source
C C 0.0033 0.0016 'International Tables Vol C Tables 4.2.6.8 and 6.1.1.4'
H H 0.0000 0.0000 'International Tables Vol C Tables 4.2.6.8 and 6.1.1.4'
B B 0.0013 0.0007 'International Tables Vol C Tables 4.2.6.8 and 6.1.1.4'
F F 0.0171 0.0103 'International Tables Vol C Tables 4.2.6.8 and 6.1.1.4'
N N 0.0061 0.0033 'International Tables Vol C Tables 4.2.6.8 and 6.1.1.4'
O O 0.0106 0.0060 'International Tables Vol C Tables 4.2.6.8 and 6.1.1.4'
Co Co 0.3494 0.9721 'International Tables Vol C Tables 4.2.6.8 and 6.1.1.4'

loop_
_geom_angle_atom_site_label_1
_geom_angle_atom_site_label_2
_geom_angle_atom_site_label_3
_geom_angle
_geom_angle_site_symmetry_1
_geom_angle_site_symmetry_3
O2 Co1 O1 78.43(5) . .
O2 Co1 N4 168.43(5) . .
O1 Co1 N4 91.74(5) . .
O2 Co1 N1 95.67(5) . .
O1 Co1 N1 92.38(6) . .
N4 Co1 N1 78.49(6) . .
O2 Co1 N5 91.19(5) . .
O1 Co1 N5 96.85(6) . .
N4 Co1 N5 96.08(6) . .
N1 Co1 N5 169.46(5) . .
O2 Co1 N8 98.66(5) . .
O1 Co1 N8 174.68(5) . .
N4 Co1 N8 91.60(6) . .
N1 Co1 N8 92.35(6) . .
N5 Co1 N8 78.68(6) . .
C20 O1 Co1 114.00(10) . .
C20 O2 Co1 114.04(10) 3_666 .
C2 N1 C3 104.12(14) . .
C2 N1 Co1 144.36(12) . .
C3 N1 Co1 111.51(11) . .
C2 N2 N3 112.06(15) . .
C2 N2 H1N2 124.0 . .
N3 N2 H1N2 124.0 . .
C3 N3 N2 101.81(14) . .
C8 N4 C4 117.87(15) . .
C8 N4 Co1 126.15(12) . .
C4 N4 Co1 115.84(11) . .
C15 N5 C14 103.49(14) . .
C15 N5 Co1 145.29(12) . .
C14 N5 Co1 111.21(11) . .
C15 N6 N7 111.32(14) . .
C15 N6 H1N6 124.3 . .
N7 N6 H1N6 124.3 . .
C14 N7 N6 102.12(14) . .
C9 N8 C13 117.15(15) . .
C9 N8 Co1 127.37(12) . .
C13 N8 Co1 115.43(11) . .
C2 C1 C18 114.60(16) . 3_666
C2 C1 H1A 108.6 . .
C18 C1 H1A 108.6 3_666 .
C2 C1 H1B 108.6 . .
C18 C1 H1B 108.6 3_666 .
H1A C1 H1B 107.6 . .
N1 C2 N2 107.71(16) . .
N1 C2 C1 126.60(16) . .
N2 C2 C1 125.46(16) . .
N3 C3 N1 114.29(15) . .
N3 C3 C4 125.40(15) . .
N1 C3 C4 120.25(15) . .
N4 C4 C5 122.52(16) . .
N4 C4 C3 113.84(15) . .
C5 C4 C3 123.56(16) . .
C4 C5 C6 118.65(17) . .
C4 C5 H5 120.7 . .
C6 C5 H5 120.7 . .
C7 C6 C5 119.33(17) . .
C7 C6 H6 120.3 . .
C5 C6 H6 120.3 . .
C6 C7 C8 118.86(18) . .
C6 C7 H7 120.6 . .
C8 C7 H7 120.6 . .
N4 C8 C7 122.75(17) . .
N4 C8 H8 118.6 . .
C7 C8 H8 118.6 . .
N8 C9 C10 122.93(17) . .
N8 C9 H9 118.5 . .
C10 C9 H9 118.5 . .
C9 C10 C11 119.06(17) . .
C9 C10 H10 120.5 . .
C11 C10 H10 120.5 . .
C10 C11 C12 119.05(17) . .
C10 C11 H11 120.5 . .
C12 C11 H11 120.5 . .
C13 C12 C11 118.58(17) . .
C13 C12 H12 120.7 . .
C11 C12 H12 120.7 . .
N8 C13 C12 123.21(16) . .
N8 C13 C14 113.82(15) . .
C12 C13 C14 122.96(16) . .
N7 C14 N5 114.58(15) . .
N7 C14 C13 124.55(16) . .
N5 C14 C13 120.86(15) . .
N6 C15 N5 108.48(16) . .
N6 C15 C16 124.20(16) . .
N5 C15 C16 127.32(16) . .
C15 C16 C17 113.27(16) . .
C15 C16 H16A 108.9 . .
C17 C16 H16A 108.9 . .
C15 C16 H16B 108.9 . .
C17 C16 H16B 108.9 . .
H16A C16 H16B 107.7 . .
C18 C17 C16 112.84(16) . .
C18 C17 H17A 109.0 . .
C16 C17 H17A 109.0 . .
C18 C17 H17B 109.0 . .
C16 C17 H17B 109.0 . .
H17A C17 H17B 107.8 . .
C17 C18 C1 113.53(15) . 3_666
C17 C18 H18A 108.9 . .
C1 C18 H18A 108.9 3_666 .
C17 C18 H18B 108.9 . .
C1 C18 H18B 108.9 3_666 .
H18A C18 H18B 107.7 . .
O2 C20 O1 126.50(15) 3_666 .
O2 C20 C20 117.34(17) 3_666 3_666
O1 C20 C20 116.16(18) . 3_666
F3B B1 F2B 98(4) . .
F2A B1 F3A 111.1(2) . .
F2A B1 F4A 109.98(19) . .
F3A B1 F4A 109.42(19) . .
F2A B1 F1A 108.58(17) . .
F3A B1 F1A 108.44(19) . .
F4A B1 F1A 109.26(18) . .
F3B B1 F4B 97(3) . .
F2B B1 F4B 132(3) . .
F3B B1 F1B 112(4) . .
F2B B1 F1B 109(3) . .
F4B B1 F1B 107(2) . .
O1S C1S C3S 121.5(2) . .
O1S C1S C2S 121.9(2) . .
C3S C1S C2S 116.51(19) . .
C1S C2S H2S1 109.5 . .
C1S C2S H2S2 109.5 . .
H2S1 C2S H2S2 109.5 . .
C1S C2S H2S3 109.5 . .
H2S1 C2S H2S3 109.5 . .
H2S2 C2S H2S3 109.5 . .
C1S C3S H3S1 109.5 . .
C1S C3S H3S2 109.5 . .
H3S1 C3S H3S2 109.5 . .
C1S C3S H3S3 109.5 . .
H3S1 C3S H3S3 109.5 . .
H3S2 C3S H3S3 109.5 . .
H2SA O2S H2SB 103(2) . .
H3SB O3S H3SA 109(2) . .

loop_
_geom_bond_atom_site_label_1
_geom_bond_atom_site_label_2
_geom_bond_distance
_geom_bond_site_symmetry_2
Co1 O2 2.1123(12) .
Co1 O1 2.1245(13) .
Co1 N4 2.1309(15) .
Co1 N1 2.1380(15) .
Co1 N5 2.1399(15) .
Co1 N8 2.1418(15) .
O1 C20 1.258(2) .
O2 C20 1.250(2) 3_666
N1 C2 1.336(2) .
N1 C3 1.367(2) .
N2 C2 1.338(2) .
N2 N3 1.359(2) .
N2 H1N2 0.8800 .
N3 C3 1.317(2) .
N4 C8 1.338(2) .
N4 C4 1.351(2) .
N5 C15 1.337(2) .
N5 C14 1.365(2) .
N6 C15 1.336(2) .
N6 N7 1.360(2) .
N6 H1N6 0.8800 .
N7 C14 1.314(2) .
N8 C9 1.345(2) .
N8 C13 1.352(2) .
C1 C2 1.489(3) .
C1 C18 1.533(3) 3_666
C1 H1A 0.9900 .
C1 H1B 0.9900 .
C3 C4 1.465(3) .
C4 C5 1.378(3) .
C5 C6 1.381(3) .
C5 H5 0.9500 .
C6 C7 1.376(3) .
C6 H6 0.9500 .
C7 C8 1.379(3) .
C7 H7 0.9500 .
C8 H8 0.9500 .
C9 C10 1.376(3) .
C9 H9 0.9500 .
C10 C11 1.380(3) .
C10 H10 0.9500 .
C11 C12 1.382(3) .
C11 H11 0.9500 .
C12 C13 1.376(3) .
C12 H12 0.9500 .
C13 C14 1.467(2) .
C15 C16 1.486(3) .
C16 C17 1.534(3) .
C16 H16A 0.9900 .
C16 H16B 0.9900 .
C17 C18 1.521(3) .
C17 H17A 0.9900 .
C17 H17B 0.9900 .
C18 C1 1.533(3) 3_666
C18 H18A 0.9900 .
C18 H18B 0.9900 .
C20 O2 1.250(2) 3_666
C20 C20 1.550(3) 3_666
F1A B1 1.404(3) .
F2A B1 1.381(3) .
F3A B1 1.384(3) .
F4A B1 1.384(3) .
B1 F3B 1.15(6) .
B1 F2B 1.38(6) .
B1 F4B 1.45(4) .
B1 F1B 1.45(4) .
O1S C1S 1.205(2) .
C1S C3S 1.487(3) .
C1S C2S 1.487(3) .
C2S H2S1 0.9800 .
C2S H2S2 0.9800 .
C2S H2S3 0.9800 .
C3S H3S1 0.9800 .
C3S H3S2 0.9800 .
C3S H3S3 0.9800 .
O2S H2SA 0.846(10) .
O2S H2SB 0.839(10) .
O3S H3SB 0.848(10) .
O3S H3SA 0.885(8) .

loop_
_geom_torsion_atom_site_label_1
_geom_torsion_atom_site_label_2
_geom_torsion_atom_site_label_3
_geom_torsion_atom_site_label_4
_geom_torsion
_geom_torsion_site_symmetry_1
_geom_torsion_site_symmetry_4
C2 N2 N3 C3 -0.22(19) . .
C15 N6 N7 C14 0.13(19) . .
C3 N1 C2 N2 -1.51(18) . .
Co1 N1 C2 N2 -179.72(14) . .
C3 N1 C2 C1 173.15(17) . .
Co1 N1 C2 C1 -5.1(3) . .
N3 N2 C2 N1 1.1(2) . .
N3 N2 C2 C1 -173.59(16) . .
C18 C1 C2 N1 143.65(17) 3_666 .
C18 C1 C2 N2 -42.6(2) 3_666 .
N2 N3 C3 N1 -0.80(19) . .
N2 N3 C3 C4 176.29(16) . .
C2 N1 C3 N3 1.5(2) . .
Co1 N1 C3 N3 -179.63(12) . .
C2 N1 C3 C4 -175.76(15) . .
Co1 N1 C3 C4 3.12(19) . .
C8 N4 C4 C5 -0.1(2) . .
Co1 N4 C4 C5 -175.97(13) . .
C8 N4 C4 C3 176.79(15) . .
Co1 N4 C4 C3 0.91(18) . .
N3 C3 C4 N4 -179.70(16) . .
N1 C3 C4 N4 -2.8(2) . .
N3 C3 C4 C5 -2.9(3) . .
N1 C3 C4 C5 174.06(16) . .
N4 C4 C5 C6 1.2(3) . .
C3 C4 C5 C6 -175.35(17) . .
C4 C5 C6 C7 -1.3(3) . .
C5 C6 C7 C8 0.3(3) . .
C4 N4 C8 C7 -1.0(3) . .
Co1 N4 C8 C7 174.43(14) . .
C6 C7 C8 N4 0.9(3) . .
C13 N8 C9 C10 -0.3(3) . .
Co1 N8 C9 C10 176.93(13) . .
N8 C9 C10 C11 0.9(3) . .
C9 C10 C11 C12 -0.3(3) . .
C10 C11 C12 C13 -0.8(3) . .
C9 N8 C13 C12 -0.9(2) . .
Co1 N8 C13 C12 -178.47(14) . .
C9 N8 C13 C14 178.05(15) . .
Co1 N8 C13 C14 0.50(18) . .
C11 C12 C13 N8 1.5(3) . .
C11 C12 C13 C14 -177.39(17) . .
N6 N7 C14 N5 -0.34(19) . .
N6 N7 C14 C13 179.39(16) . .
C15 N5 C14 N7 0.4(2) . .
Co1 N5 C14 N7 179.73(12) . .
C15 N5 C14 C13 -179.32(16) . .
Co1 N5 C14 C13 -0.01(19) . .
N8 C13 C14 N7 179.95(16) . .
C12 C13 C14 N7 -1.1(3) . .
N8 C13 C14 N5 -0.3(2) . .
C12 C13 C14 N5 178.64(16) . .
N7 N6 C15 N5 0.1(2) . .
N7 N6 C15 C16 179.92(16) . .
C14 N5 C15 N6 -0.31(19) . .
Co1 N5 C15 N6 -179.18(15) . .
C14 N5 C15 C16 179.91(17) . .
Co1 N5 C15 C16 1.0(3) . .
N6 C15 C16 C17 -52.4(2) . .
N5 C15 C16 C17 127.32(19) . .
C15 C16 C17 C18 -176.11(15) . .
C16 C17 C18 C1 76.9(2) . 3_666
Co1 O1 C20 O2 178.74(13) . 3_666
Co1 O1 C20 C20 -1.3(2) . 3_666
